data_7015265
loop_
_publ_author_name
'Weber, Lothar'
'Eickhoff, Daniel'
'Werner, Vanessa'
'B\"ohling, Lena'
'Schwedler, Stefanie'
'Chrostowska, Anna'
'Dargelos, Alain'
'Maciejczyk, Ma\/lgorzata'
'Stammler, Hans-Georg'
'Neumann, Beate'

_publ_section_title
;
 Syntheses, crystal structures, photophysical and theoretical studies
 of 1,3,2-benzodiazaborolyl-functionalized diphenylacetylenes.
;
_journal_issue 17
_journal_name_full 'Dalton transactions (Cambridge, England : 2003)'
_journal_page_first 4434
_journal_page_last 4446
_journal_paper_doi 10.1039/c0dt01410a
_journal_volume 40
_journal_year 2011
_chemical_formula_moiety 'C26 H24 B N3 S'
_chemical_formula_sum 'C26 H24 B N3 S'
_chemical_formula_weight 421.35
_chemical_name_systematic ?
_space_group_IT_number 2
_symmetry_cell_setting triclinic
_symmetry_space_group_name_Hall '-P 1'
_symmetry_space_group_name_H-M 'P -1'
_atom_sites_solution_hydrogens geom
_atom_sites_solution_primary direct
_atom_sites_solution_secondary difmap
_audit_creation_method SHELXL-97
_cell_angle_alpha 82.5832(13)
_cell_angle_beta 73.1052(12)
_cell_angle_gamma 80.0178(12)
_cell_formula_units_Z 2
_cell_length_a 10.1351(2)
_cell_length_b 10.7913(2)
_cell_length_c 10.8348(2)
_cell_measurement_reflns_used 17826
_cell_measurement_temperature 100(2)
_cell_measurement_theta_max 25.028
_cell_measurement_theta_min 2.910
_cell_volume 1112.80(4)
_computing_cell_refinement 'HKL Scalepack (Otwinowski & Minor 1997)'
_computing_data_collection 'Collect, Bruker AXS, 2004'
_computing_data_reduction 'Denzo and Scalepack (Otwinowski & Minor, 1997)'
_computing_molecular_graphics 'SHELXTL-PLUS (1990)'
_computing_publication_material 'SHELXL-97 (Sheldrick, 1997)'
_computing_structure_refinement 'SHELXL-97 (Sheldrick, 1997)'
_computing_structure_solution 'SHELXS-97 (Sheldrick, 1990)'
_diffrn_ambient_temperature 100(2)
_diffrn_measured_fraction_theta_full 0.995
_diffrn_measured_fraction_theta_max 0.995
_diffrn_measurement_device_type KappaCCD
_diffrn_measurement_method CCD
_diffrn_radiation_monochromator graphite
_diffrn_radiation_source 'fine-focus sealed tube'
_diffrn_radiation_type MoK\a
_diffrn_radiation_wavelength 0.71073
_diffrn_reflns_av_R_equivalents 0.026
_diffrn_reflns_av_sigmaI/netI 0.0203
_diffrn_reflns_limit_h_max 12
_diffrn_reflns_limit_h_min -12
_diffrn_reflns_limit_k_max 12
_diffrn_reflns_limit_k_min -12
_diffrn_reflns_limit_l_max 12
_diffrn_reflns_limit_l_min -12
_diffrn_reflns_number 22441
_diffrn_reflns_theta_full 25.01
_diffrn_reflns_theta_max 25.01
_diffrn_reflns_theta_min 3.41
_exptl_absorpt_coefficient_mu 0.164
_exptl_absorpt_correction_T_max 0.9680
_exptl_absorpt_correction_T_min 0.9525
_exptl_absorpt_correction_type multi-scan
_exptl_absorpt_process_details 'Denzo and Scalepack (Otwinowski & Minor, 1997)'
_exptl_crystal_colour Colourless
_exptl_crystal_density_diffrn 1.257
_exptl_crystal_density_method 'not measured'
_exptl_crystal_description block
_exptl_crystal_F_000 444
_exptl_crystal_size_max 0.30
_exptl_crystal_size_mid 0.27
_exptl_crystal_size_min 0.20
_refine_diff_density_max 0.258
_refine_diff_density_min -0.255
_refine_diff_density_rms 0.037
_refine_ls_extinction_method none
_refine_ls_goodness_of_fit_ref 1.075
_refine_ls_hydrogen_treatment refall
_refine_ls_matrix_type full
_refine_ls_number_parameters 376
_refine_ls_number_reflns 3882
_refine_ls_number_restraints 0
_refine_ls_restrained_S_all 1.075
_refine_ls_R_factor_all 0.0322
_refine_ls_R_factor_gt 0.0301
_refine_ls_shift/su_max 0.000
_refine_ls_shift/su_mean 0.000
_refine_ls_structure_factor_coef Fsqd
_refine_ls_weighting_details 'calc w=1/[\s^2^(Fo^2^)+(0.0357P)^2^+0.4154P] where P=(Fo^2^+2Fc^2^)/3'
_refine_ls_weighting_scheme calc
_refine_ls_wR_factor_gt 0.0772
_refine_ls_wR_factor_ref 0.0785
_reflns_number_gt 3612
_reflns_number_total 3882
_reflns_threshold_expression >2sigma(I)
_cod_data_source_file c0dt01410a.txt
_cod_data_source_block compound7
_cod_depositor_comments
;
The following automatic conversions were performed:
'_symmetry_cell_setting' value 'Triclinic' changed to 'triclinic'
according to '/home/saulius/struct/CIF-dictionaries/cif_core.dic'
dictionary named 'cif_core.dic' version 2.4.1 from 2010-06-29.

Automatic conversion script
Id: cif_fix_enum 1555 2011-01-17 13:19:09Z saulius 

The following automatic conversions were performed:
'_atom_site_symetry_multiplicity' tag replaced with
'_atom_site_symmetry_multiplicity'.

Automatic conversion script
Id: cif_correct_tags 1440 2010-10-19 06:21:57Z saulius 
;
_cod_database_code 7015265

loop_
_symmetry_equiv_pos_as_xyz
'x, y, z'
'-x, -y, -z'

loop_
_atom_site_label
_atom_site_type_symbol
_atom_site_fract_x
_atom_site_fract_y
_atom_site_fract_z
_atom_site_U_iso_or_equiv
_atom_site_adp_type
_atom_site_occupancy
_atom_site_symmetry_multiplicity
_atom_site_calc_flag
_atom_site_refinement_flags
_atom_site_disorder_assembly
_atom_site_disorder_group
S1 S 0.06694(3) -0.09931(3) 0.25703(3) 0.02464(11) Uani 1 1 d . . .
N1 N 0.78817(10) 0.55052(9) 0.82879(9) 0.0168(2) Uani 1 1 d . . .
N2 N 0.58475(10) 0.68984(9) 0.85943(9) 0.0173(2) Uani 1 1 d . . .
N3 N 0.75394(11) 0.28905(11) 0.33710(11) 0.0273(3) Uani 1 1 d . . .
B1 B 0.65278(14) 0.57317(13) 0.80696(13) 0.0174(3) Uani 1 1 d . . .
C1 C 0.80077(12) 0.65124(11) 0.89238(11) 0.0170(2) Uani 1 1 d . . .
C2 C 0.67587(12) 0.73642(11) 0.91082(11) 0.0175(3) Uani 1 1 d . . .
C3 C 0.66007(14) 0.84645(12) 0.97046(12) 0.0219(3) Uani 1 1 d . . .
H3 H 0.5738(16) 0.9043(14) 0.9834(13) 0.024(4) Uiso 1 1 d . . .
C4 C 0.77033(14) 0.87003(12) 1.01179(12) 0.0243(3) Uani 1 1 d . . .
H4 H 0.7595(15) 0.9496(15) 1.0530(14) 0.029(4) Uiso 1 1 d . . .
C5 C 0.89351(14) 0.78548(12) 0.99459(12) 0.0228(3) Uani 1 1 d . . .
H5 H 0.9696(15) 0.8042(13) 1.0228(13) 0.023(4) Uiso 1 1 d . . .
C6 C 0.91052(13) 0.67464(12) 0.93417(12) 0.0201(3) Uani 1 1 d . . .
H6 H 0.9986(15) 0.6174(13) 0.9183(13) 0.022(3) Uiso 1 1 d . . .
C7 C 0.89844(13) 0.44294(12) 0.79966(12) 0.0193(3) Uani 1 1 d . . .
H7A H 0.9296(14) 0.4139(13) 0.8788(14) 0.021(3) Uiso 1 1 d . . .
H7B H 0.8556(14) 0.3735(13) 0.7825(13) 0.018(3) Uiso 1 1 d . . .
C8 C 1.02115(14) 0.47182(14) 0.68610(13) 0.0262(3) Uani 1 1 d . . .
H8A H 1.0665(17) 0.5382(15) 0.7021(15) 0.033(4) Uiso 1 1 d . . .
H8B H 1.0905(17) 0.3971(15) 0.6691(15) 0.032(4) Uiso 1 1 d . . .
H8C H 0.9917(17) 0.4971(15) 0.6061(16) 0.035(4) Uiso 1 1 d . . .
C9 C 0.44995(13) 0.76242(12) 0.85463(12) 0.0204(3) Uani 1 1 d . . .
H9A H 0.4631(14) 0.8508(14) 0.8272(13) 0.020(3) Uiso 1 1 d . . .
H9B H 0.4204(14) 0.7321(13) 0.7873(14) 0.022(3) Uiso 1 1 d . . .
C10 C 0.33836(14) 0.75346(14) 0.98260(14) 0.0280(3) Uani 1 1 d . . .
H10A H 0.3646(18) 0.7861(16) 1.0545(17) 0.042(5) Uiso 1 1 d . . .
H10B H 0.2492(17) 0.8026(15) 0.9746(15) 0.034(4) Uiso 1 1 d . . .
H10C H 0.3243(17) 0.6640(16) 1.0084(15) 0.036(4) Uiso 1 1 d . . .
C11 C 0.58990(12) 0.48643(11) 0.74006(11) 0.0176(3) Uani 1 1 d . . .
C12 C 0.66382(12) 0.44043(11) 0.62021(12) 0.0179(3) Uani 1 1 d . . .
H12 H 0.7570(15) 0.4619(13) 0.5783(13) 0.019(3) Uiso 1 1 d . . .
C13 C 0.60578(12) 0.36694(11) 0.55878(11) 0.0179(3) Uani 1 1 d . . .
C14 C 0.47028(12) 0.33569(11) 0.61572(12) 0.0185(3) Uani 1 1 d . . .
C15 C 0.39810(13) 0.37845(12) 0.73699(12) 0.0207(3) Uani 1 1 d . . .
H15 H 0.3070(15) 0.3562(13) 0.7789(13) 0.022(3) Uiso 1 1 d . . .
C16 C 0.45652(13) 0.45221(11) 0.79673(12) 0.0197(3) Uani 1 1 d . . .
H16 H 0.4018(15) 0.4805(13) 0.8816(14) 0.022(3) Uiso 1 1 d . . .
C17 C 0.68634(13) 0.32267(11) 0.43511(12) 0.0203(3) Uani 1 1 d . . .
C18 C 0.40876(12) 0.26398(11) 0.55028(12) 0.0200(3) Uani 1 1 d . . .
C19 C 0.35602(12) 0.20629(11) 0.49386(12) 0.0197(3) Uani 1 1 d . . .
C20 C 0.28860(13) 0.13739(11) 0.43094(11) 0.0184(3) Uani 1 1 d . . .
C21 C 0.35346(13) 0.02108(12) 0.38227(12) 0.0210(3) Uani 1 1 d . . .
H21 H 0.4475(16) -0.0133(14) 0.3870(14) 0.028(4) Uiso 1 1 d . . .
C22 C 0.28409(13) -0.04721(12) 0.32843(12) 0.0211(3) Uani 1 1 d . . .
H22 H 0.3303(15) -0.1283(14) 0.2968(14) 0.025(4) Uiso 1 1 d . . .
C23 C 0.14788(13) -0.00189(11) 0.32166(11) 0.0190(3) Uani 1 1 d . . .
C24 C 0.08422(13) 0.11523(11) 0.36684(12) 0.0194(3) Uani 1 1 d . . .
H24 H -0.0081(15) 0.1486(13) 0.3610(13) 0.021(3) Uiso 1 1 d . . .
C25 C 0.15427(13) 0.18331(12) 0.42099(12) 0.0192(3) Uani 1 1 d . . .
H25 H 0.1090(15) 0.2636(14) 0.4535(13) 0.024(4) Uiso 1 1 d . . .
C26 C -0.10265(15) -0.01082(14) 0.26729(14) 0.0265(3) Uani 1 1 d . . .
H26A H -0.0971(16) 0.0664(16) 0.2092(15) 0.034(4) Uiso 1 1 d . . .
H26B H -0.1558(17) -0.0655(16) 0.2400(16) 0.039(4) Uiso 1 1 d . . .
H26C H -0.1500(15) 0.0089(14) 0.3557(16) 0.029(4) Uiso 1 1 d . . .

loop_
_atom_site_aniso_label
_atom_site_aniso_U_11
_atom_site_aniso_U_22
_atom_site_aniso_U_33
_atom_site_aniso_U_23
_atom_site_aniso_U_13
_atom_site_aniso_U_12
S1 0.02787(19) 0.02243(18) 0.02596(19) -0.00958(13) -0.00559(14) -0.00737(13)
N1 0.0180(5) 0.0156(5) 0.0176(5) -0.0033(4) -0.0053(4) -0.0022(4)
N2 0.0164(5) 0.0188(5) 0.0169(5) -0.0015(4) -0.0052(4) -0.0023(4)
N3 0.0233(6) 0.0319(6) 0.0291(6) -0.0093(5) -0.0081(5) -0.0038(5)
B1 0.0188(7) 0.0186(7) 0.0142(6) 0.0013(5) -0.0035(5) -0.0047(5)
C1 0.0208(6) 0.0167(6) 0.0133(6) -0.0001(4) -0.0040(5) -0.0046(5)
C2 0.0197(6) 0.0183(6) 0.0147(6) 0.0010(5) -0.0049(5) -0.0045(5)
C3 0.0263(7) 0.0179(6) 0.0206(6) -0.0023(5) -0.0070(5) 0.0006(5)
C4 0.0356(8) 0.0176(6) 0.0224(7) -0.0035(5) -0.0107(6) -0.0048(5)
C5 0.0281(7) 0.0233(7) 0.0215(6) -0.0011(5) -0.0113(5) -0.0082(5)
C6 0.0210(6) 0.0213(6) 0.0191(6) -0.0002(5) -0.0076(5) -0.0032(5)
C7 0.0197(6) 0.0178(6) 0.0214(6) -0.0042(5) -0.0080(5) 0.0003(5)
C8 0.0196(7) 0.0299(8) 0.0282(7) -0.0091(6) -0.0041(6) -0.0008(6)
C9 0.0179(6) 0.0202(7) 0.0223(6) -0.0008(5) -0.0062(5) -0.0003(5)
C10 0.0214(7) 0.0280(8) 0.0291(7) -0.0014(6) -0.0015(6) 0.0014(6)
C11 0.0192(6) 0.0161(6) 0.0189(6) 0.0013(5) -0.0089(5) -0.0018(5)
C12 0.0161(6) 0.0172(6) 0.0209(6) 0.0009(5) -0.0066(5) -0.0033(5)
C13 0.0194(6) 0.0159(6) 0.0190(6) 0.0000(5) -0.0075(5) -0.0010(5)
C14 0.0190(6) 0.0154(6) 0.0233(6) 0.0022(5) -0.0108(5) -0.0023(5)
C15 0.0173(6) 0.0210(6) 0.0239(6) 0.0019(5) -0.0066(5) -0.0045(5)
C16 0.0195(6) 0.0200(6) 0.0192(6) -0.0002(5) -0.0052(5) -0.0027(5)
C17 0.0189(6) 0.0192(6) 0.0263(7) -0.0017(5) -0.0108(5) -0.0039(5)
C18 0.0185(6) 0.0180(6) 0.0239(6) 0.0010(5) -0.0078(5) -0.0021(5)
C19 0.0194(6) 0.0188(6) 0.0205(6) 0.0012(5) -0.0058(5) -0.0031(5)
C20 0.0206(6) 0.0186(6) 0.0170(6) 0.0017(5) -0.0057(5) -0.0068(5)
C21 0.0199(6) 0.0208(6) 0.0211(6) 0.0006(5) -0.0057(5) -0.0015(5)
C22 0.0252(7) 0.0160(6) 0.0204(6) -0.0019(5) -0.0047(5) -0.0006(5)
C23 0.0230(6) 0.0187(6) 0.0157(6) -0.0008(5) -0.0037(5) -0.0071(5)
C24 0.0181(6) 0.0199(6) 0.0205(6) -0.0023(5) -0.0054(5) -0.0030(5)
C25 0.0215(6) 0.0161(6) 0.0201(6) -0.0027(5) -0.0054(5) -0.0029(5)
C26 0.0288(7) 0.0299(8) 0.0254(7) -0.0042(6) -0.0098(6) -0.0110(6)

loop_
_atom_type_symbol
_atom_type_description
_atom_type_scat_dispersion_real
_atom_type_scat_dispersion_imag
_atom_type_scat_source
C C 0.0033 0.0016 'International Tables Vol C Tables 4.2.6.8 and 6.1.1.4'
H H 0.0000 0.0000 'International Tables Vol C Tables 4.2.6.8 and 6.1.1.4'
B B 0.0013 0.0007 'International Tables Vol C Tables 4.2.6.8 and 6.1.1.4'
N N 0.0061 0.0033 'International Tables Vol C Tables 4.2.6.8 and 6.1.1.4'
S S 0.1246 0.1234 'International Tables Vol C Tables 4.2.6.8 and 6.1.1.4'

loop_
_geom_angle_atom_site_label_1
_geom_angle_atom_site_label_2
_geom_angle_atom_site_label_3
_geom_angle
_geom_angle_site_symmetry_1
_geom_angle_site_symmetry_3
_geom_angle_publ_flag
C23 S1 C26 103.32(6) . . ?
C1 N1 B1 107.99(10) . . ?
C1 N1 C7 122.05(10) . . ?
B1 N1 C7 129.91(10) . . ?
C2 N2 B1 108.20(10) . . ?
C2 N2 C9 121.68(10) . . ?
B1 N2 C9 129.88(10) . . ?
N2 B1 N1 106.77(10) . . ?
N2 B1 C11 126.28(11) . . ?
N1 B1 C11 126.95(11) . . ?
C6 C1 N1 130.73(11) . . ?
C6 C1 C2 120.96(11) . . ?
N1 C1 C2 108.31(10) . . ?
C3 C2 N2 130.58(11) . . ?
C3 C2 C1 120.68(11) . . ?
N2 C2 C1 108.73(10) . . ?
C2 C3 C4 118.30(12) . . ?
C2 C3 H3 120.3(9) . . ?
C4 C3 H3 121.4(9) . . ?
C3 C4 C5 121.13(12) . . ?
C3 C4 H4 118.2(9) . . ?
C5 C4 H4 120.7(9) . . ?
C4 C5 C6 120.96(12) . . ?
C4 C5 H5 119.9(8) . . ?
C6 C5 H5 119.1(8) . . ?
C1 C6 C5 117.98(12) . . ?
C1 C6 H6 121.0(8) . . ?
C5 C6 H6 121.0(8) . . ?
N1 C7 C8 113.50(10) . . ?
N1 C7 H7A 108.3(8) . . ?
C8 C7 H7A 110.5(8) . . ?
N1 C7 H7B 107.0(8) . . ?
C8 C7 H7B 110.7(8) . . ?
H7A C7 H7B 106.5(11) . . ?
C7 C8 H8A 111.9(9) . . ?
C7 C8 H8B 110.5(9) . . ?
H8A C8 H8B 107.7(13) . . ?
C7 C8 H8C 111.0(9) . . ?
H8A C8 H8C 109.0(13) . . ?
H8B C8 H8C 106.5(13) . . ?
N2 C9 C10 113.17(10) . . ?
N2 C9 H9A 108.3(8) . . ?
C10 C9 H9A 110.4(8) . . ?
N2 C9 H9B 108.4(8) . . ?
C10 C9 H9B 109.8(8) . . ?
H9A C9 H9B 106.5(11) . . ?
C9 C10 H10A 112.0(10) . . ?
C9 C10 H10B 110.4(9) . . ?
H10A C10 H10B 108.2(13) . . ?
C9 C10 H10C 109.7(9) . . ?
H10A C10 H10C 107.9(13) . . ?
H10B C10 H10C 108.4(13) . . ?
C12 C11 C16 116.93(11) . . ?
C12 C11 B1 121.48(11) . . ?
C16 C11 B1 121.59(11) . . ?
C13 C12 C11 121.37(11) . . ?
C13 C12 H12 119.5(8) . . ?
C11 C12 H12 119.1(8) . . ?
C12 C13 C14 120.99(11) . . ?
C12 C13 C17 119.01(11) . . ?
C14 C13 C17 120.00(11) . . ?
C15 C14 C13 117.66(11) . . ?
C15 C14 C18 121.41(11) . . ?
C13 C14 C18 120.93(11) . . ?
C16 C15 C14 120.81(11) . . ?
C16 C15 H15 120.0(8) . . ?
C14 C15 H15 119.2(8) . . ?
C15 C16 C11 122.20(12) . . ?
C15 C16 H16 118.0(8) . . ?
C11 C16 H16 119.8(8) . . ?
N3 C17 C13 177.83(13) . . ?
C19 C18 C14 178.50(13) . . ?
C18 C19 C20 177.78(13) . . ?
C25 C20 C21 118.53(11) . . ?
C25 C20 C19 120.26(11) . . ?
C21 C20 C19 121.17(11) . . ?
C22 C21 C20 120.40(11) . . ?
C22 C21 H21 119.0(9) . . ?
C20 C21 H21 120.6(9) . . ?
C21 C22 C23 120.71(11) . . ?
C21 C22 H22 119.0(9) . . ?
C23 C22 H22 120.3(9) . . ?
C24 C23 C22 119.13(11) . . ?
C24 C23 S1 123.96(10) . . ?
C22 C23 S1 116.91(9) . . ?
C25 C24 C23 119.89(11) . . ?
C25 C24 H24 119.9(8) . . ?
C23 C24 H24 120.2(8) . . ?
C24 C25 C20 121.30(11) . . ?
C24 C25 H25 119.5(9) . . ?
C20 C25 H25 119.2(9) . . ?
S1 C26 H26A 111.4(9) . . ?
S1 C26 H26B 106.4(10) . . ?
H26A C26 H26B 108.7(13) . . ?
S1 C26 H26C 110.8(9) . . ?
H26A C26 H26C 110.4(13) . . ?
H26B C26 H26C 108.9(13) . . ?

loop_
_geom_bond_atom_site_label_1
_geom_bond_atom_site_label_2
_geom_bond_distance
_geom_bond_site_symmetry_2
_geom_bond_publ_flag
S1 C23 1.7583(12) . ?
S1 C26 1.7960(14) . ?
N1 C1 1.4018(15) . ?
N1 B1 1.4339(17) . ?
N1 C7 1.4616(15) . ?
N2 C2 1.3955(15) . ?
N2 B1 1.4282(17) . ?
N2 C9 1.4638(15) . ?
N3 C17 1.1485(17) . ?
B1 C11 1.5679(17) . ?
C1 C6 1.3876(17) . ?
C1 C2 1.4087(17) . ?
C2 C3 1.3875(17) . ?
C3 C4 1.3903(19) . ?
C3 H3 0.968(15) . ?
C4 C5 1.3926(19) . ?
C4 H4 0.993(15) . ?
C5 C6 1.3979(18) . ?
C5 H5 0.968(15) . ?
C6 H6 0.977(15) . ?
C7 C8 1.5178(18) . ?
C7 H7A 0.994(14) . ?
C7 H7B 0.990(14) . ?
C8 H8A 0.973(17) . ?
C8 H8B 0.972(16) . ?
C8 H8C 0.989(17) . ?
C9 C10 1.5175(18) . ?
C9 H9A 0.982(15) . ?
C9 H9B 0.975(15) . ?
C10 H10A 1.012(18) . ?
C10 H10B 0.986(17) . ?
C10 H10C 0.993(17) . ?
C11 C12 1.4022(17) . ?
C11 C16 1.4046(17) . ?
C12 C13 1.3940(17) . ?
C12 H12 0.975(14) . ?
C13 C14 1.4123(17) . ?
C13 C17 1.4438(17) . ?
C14 C15 1.3984(18) . ?
C14 C18 1.4340(17) . ?
C15 C16 1.3865(18) . ?
C15 H15 0.960(15) . ?
C16 H16 0.981(14) . ?
C18 C19 1.2043(18) . ?
C19 C20 1.4361(17) . ?
C20 C25 1.3958(18) . ?
C20 C21 1.4031(18) . ?
C21 C22 1.3809(18) . ?
C21 H21 0.975(16) . ?
C22 C23 1.4020(18) . ?
C22 H22 0.972(15) . ?
C23 C24 1.3952(17) . ?
C24 C25 1.3864(17) . ?
C24 H24 0.960(14) . ?
C25 H25 0.966(15) . ?
C26 H26A 0.977(17) . ?
C26 H26B 0.986(18) . ?
C26 H26C 0.971(16) . ?

loop_
_cod_related_entry_id
_cod_related_entry_database
_cod_related_entry_code
1 ChemSpider 30652807
